data_2229544
loop_
_publ_author_name
'Haque, Rosenani A.'
'Salman, Abbas Washeel'
'Nadarajan, Paremala'
'Hemamalini, Madhukar'
'Fun, Hoong-Kun'

_publ_section_title
;
 3,3'-Dibenzyl-1,1'-(2,4,6-trimethyl-<i>m</i>-phenylenedimethylene)diimidazol-3-ium
 dibromide
;
_journal_coeditor_code WN2422
_journal_issue 3
_journal_name_full 'Acta Crystallographica Section E'
_journal_page_first o643
_journal_paper_doi 10.1107/S1600536811005204
_journal_volume 67
_journal_year 2011
_chemical_formula_iupac 'C31 H34 N4 2+, 2Br -'
_chemical_formula_moiety 'C31 H34 N4 2+, 2(Br -)'
_chemical_formula_sum 'C31 H34 Br2 N4'
_chemical_formula_weight 622.44
_chemical_name_common
;
1,3-bis(3-benzylimidazolium-1-ylmethyl)mesitylene dibromide
;
_chemical_name_systematic
;
3,3'-Dibenzyl-1,1'-(2,4,6-trimethyl-<i>m</i>-
phenylenedimethylene)diimidazol-3-ium dibromide
;
_space_group_IT_number 14
_symmetry_cell_setting monoclinic
_symmetry_space_group_name_Hall '-P 2ybc'
_symmetry_space_group_name_H-M 'P 1 21/c 1'
_atom_sites_solution_hydrogens geom
_atom_sites_solution_primary direct
_atom_sites_solution_secondary difmap
_audit_creation_method SHELXL-97
_cell_angle_alpha 90.00
_cell_angle_beta 102.6110(10)
_cell_angle_gamma 90.00
_cell_formula_units_Z 4
_cell_length_a 8.9851(2)
_cell_length_b 12.8044(2)
_cell_length_c 25.6419(5)
_cell_measurement_reflns_used 9955
_cell_measurement_temperature 100.00(10)
_cell_measurement_theta_max 29.91
_cell_measurement_theta_min 2.32
_cell_volume 2878.90(10)
_computing_cell_refinement 'SAINT (Bruker, 2009)'
_computing_data_collection 'APEX2 (Bruker, 2009)'
_computing_data_reduction 'SAINT (Bruker, 2009)'
_computing_molecular_graphics 'SHELXTL (Sheldrick, 2008)'
_computing_publication_material 'SHELXTL (Sheldrick, 2008) and PLATON (Spek, 2009)'
_computing_structure_refinement 'SHELXTL (Sheldrick, 2008)'
_computing_structure_solution 'SHELXTL (Sheldrick, 2008)'
_diffrn_ambient_temperature 100.00(10)
_diffrn_measured_fraction_theta_full 0.994
_diffrn_measured_fraction_theta_max 0.994
_diffrn_measurement_device_type
;
Bruker SMART APEXII CCD area-detector
;
_diffrn_measurement_method '\f and \w'
_diffrn_radiation_monochromator graphite
_diffrn_radiation_source 'fine-focus sealed tube'
_diffrn_radiation_type MoK\a
_diffrn_radiation_wavelength 0.71073
_diffrn_reflns_av_R_equivalents 0.0358
_diffrn_reflns_av_sigmaI/netI 0.0381
_diffrn_reflns_limit_h_max 12
_diffrn_reflns_limit_h_min -12
_diffrn_reflns_limit_k_max 18
_diffrn_reflns_limit_k_min -17
_diffrn_reflns_limit_l_max 36
_diffrn_reflns_limit_l_min -30
_diffrn_reflns_number 32884
_diffrn_reflns_theta_full 30.19
_diffrn_reflns_theta_max 30.19
_diffrn_reflns_theta_min 2.28
_diffrn_standards_number 0
_exptl_absorpt_coefficient_mu 2.842
_exptl_absorpt_correction_T_max 0.5854
_exptl_absorpt_correction_T_min 0.3370
_exptl_absorpt_correction_type multi-scan
_exptl_absorpt_process_details '(SADABS; Bruker, 2009)'
_exptl_crystal_colour colourless
_exptl_crystal_density_diffrn 1.436
_exptl_crystal_density_method 'not measured'
_exptl_crystal_description plate
_exptl_crystal_F_000 1272
_exptl_crystal_size_max 0.49
_exptl_crystal_size_mid 0.43
_exptl_crystal_size_min 0.21
_refine_diff_density_max 1.275
_refine_diff_density_min -0.403
_refine_ls_extinction_method none
_refine_ls_goodness_of_fit_ref 1.044
_refine_ls_hydrogen_treatment constr
_refine_ls_matrix_type full
_refine_ls_number_parameters 337
_refine_ls_number_reflns 8490
_refine_ls_number_restraints 0
_refine_ls_restrained_S_all 1.044
_refine_ls_R_factor_all 0.0601
_refine_ls_R_factor_gt 0.0404
_refine_ls_shift/su_max 0.003
_refine_ls_shift/su_mean 0.000
_refine_ls_structure_factor_coef Fsqd
_refine_ls_weighting_details 'calc w=1/[\s^2^(Fo^2^)+(0.0549P)^2^+0.6972P] where P=(Fo^2^+2Fc^2^)/3'
_refine_ls_weighting_scheme calc
_refine_ls_wR_factor_gt 0.0938
_refine_ls_wR_factor_ref 0.1009
_reflns_number_gt 6550
_reflns_number_total 8490
_reflns_threshold_expression I>2\s(I)
_cod_data_source_file wn2422.cif
_cod_data_source_block I
_cod_original_sg_symbol_H-M 'P 21/c'
_cod_database_code 2229544
_cod_database_fobs_code 2229544

loop_
_symmetry_equiv_pos_as_xyz
'x, y, z'
'-x, y+1/2, -z+1/2'
'-x, -y, -z'
'x, -y-1/2, z-1/2'

loop_
_atom_site_type_symbol
_atom_site_label
_atom_site_fract_x
_atom_site_fract_y
_atom_site_fract_z
_atom_site_U_iso_or_equiv
_atom_site_adp_type
_atom_site_calc_flag
_atom_site_refinement_flags
_atom_site_occupancy
_atom_site_disorder_assembly
_atom_site_disorder_group
N N1 0.6565(2) 0.78480(15) 0.80723(7) 0.0240(4) Uani d . 1 . .
N N2 0.4998(2) 0.82215(14) 0.85747(8) 0.0235(4) Uani d . 1 . .
N N3 0.9596(2) 0.88648(15) 1.09775(8) 0.0244(4) Uani d . 1 . .
N N4 1.1823(2) 0.82656(14) 1.09554(8) 0.0242(4) Uani d . 1 . .
C C1 0.9744(3) 0.8645(3) 0.74204(12) 0.0452(7) Uani d . 1 . .
H H1A 1.0412 0.8088 0.7517 0.054 Uiso calc R 1 . .
C C2 1.0150(4) 0.9467(3) 0.71276(14) 0.0591(9) Uani d . 1 . .
H H2A 1.1091 0.9461 0.7033 0.071 Uiso calc R 1 . .
C C3 0.9160(4) 1.0297(3) 0.69757(12) 0.0504(8) Uani d . 1 . .
H H3A 0.9425 1.0845 0.6776 0.060 Uiso calc R 1 . .
C C4 0.7775(3) 1.0297(2) 0.71252(11) 0.0395(6) Uani d . 1 . .
H H4A 0.7102 1.0850 0.7024 0.047 Uiso calc R 1 . .
C C5 0.7372(3) 0.94820(19) 0.74249(10) 0.0309(5) Uani d . 1 . .
H H5A 0.6441 0.9499 0.7527 0.037 Uiso calc R 1 . .
C C6 0.8349(3) 0.86441(19) 0.75719(9) 0.0274(5) Uani d . 1 . .
C C7 0.7989(3) 0.77211(19) 0.78865(9) 0.0268(5) Uani d . 1 . .
H H7A 0.7912 0.7101 0.7665 0.032 Uiso calc R 1 . .
H H7B 0.8822 0.7616 0.8193 0.032 Uiso calc R 1 . .
C C8 0.5118(3) 0.76704(19) 0.77738(10) 0.0292(5) Uani d . 1 . .
H H8A 0.4861 0.7428 0.7424 0.035 Uiso calc R 1 . .
C C9 0.4139(3) 0.79170(19) 0.80890(10) 0.0298(5) Uani d . 1 . .
H H9A 0.3080 0.7886 0.7993 0.036 Uiso calc R 1 . .
C C10 0.6473(2) 0.81899(16) 0.85554(9) 0.0216(4) Uani d . 1 . .
H H10A 0.7289 0.8374 0.8830 0.026 Uiso calc R 1 . .
C C11 0.4391(2) 0.85726(18) 0.90348(9) 0.0248(4) Uani d . 1 . .
H H11A 0.3343 0.8340 0.8989 0.030 Uiso calc R 1 . .
H H11B 0.4393 0.9330 0.9046 0.030 Uiso calc R 1 . .
C C12 0.5310(2) 0.81582(16) 0.95579(9) 0.0226(4) Uani d . 1 . .
C C13 0.6366(2) 0.87950(16) 0.98984(9) 0.0225(4) Uani d . 1 . .
C C14 0.7047(2) 0.84395(17) 1.04123(9) 0.0236(4) Uani d . 1 . .
C C15 0.6774(3) 0.74111(18) 1.05665(9) 0.0261(5) Uani d . 1 . .
C C16 0.5809(3) 0.67784(17) 1.02034(10) 0.0272(5) Uani d . 1 . .
H H16A 0.5668 0.6090 1.0298 0.033 Uiso calc R 1 . .
C C17 0.5045(2) 0.71272(17) 0.97056(9) 0.0249(5) Uani d . 1 . .
C C18 0.7980(3) 0.91657(17) 1.08167(10) 0.0269(5) Uani d . 1 . .
H H18A 0.7914 0.9865 1.0668 0.032 Uiso calc R 1 . .
H H18B 0.7547 0.9183 1.1132 0.032 Uiso calc R 1 . .
C C19 1.0401(2) 0.83681(17) 1.06739(9) 0.0236(4) Uani d . 1 . .
H H19A 1.0032 0.8134 1.0326 0.028 Uiso calc R 1 . .
C C20 1.0534(3) 0.90914(19) 1.14621(10) 0.0322(5) Uani d . 1 . .
H H20A 1.0258 0.9440 1.1745 0.039 Uiso calc R 1 . .
C C21 1.1933(3) 0.87145(19) 1.14526(10) 0.0315(5) Uani d . 1 . .
H H21A 1.2800 0.8750 1.1727 0.038 Uiso calc R 1 . .
C C22 1.3042(3) 0.76808(17) 1.07770(10) 0.0268(5) Uani d . 1 . .
H H22A 1.4030 0.7916 1.0976 0.032 Uiso calc R 1 . .
H H22B 1.2985 0.7816 1.0401 0.032 Uiso calc R 1 . .
C C23 1.2878(2) 0.65205(18) 1.08634(9) 0.0236(4) Uani d . 1 . .
C C24 1.1996(3) 0.59206(19) 1.04611(10) 0.0307(5) Uani d . 1 . .
H H24A 1.1554 0.6224 1.0134 0.037 Uiso calc R 1 . .
C C25 1.1774(3) 0.4869(2) 1.05463(12) 0.0395(6) Uani d . 1 . .
H H25A 1.1199 0.4464 1.0274 0.047 Uiso calc R 1 . .
C C26 1.2404(3) 0.44214(19) 1.10336(12) 0.0385(6) Uani d . 1 . .
H H26A 1.2218 0.3723 1.1095 0.046 Uiso calc R 1 . .
C C27 1.3312(3) 0.5008(2) 1.14307(11) 0.0360(6) Uani d . 1 . .
H H27A 1.3760 0.4701 1.1756 0.043 Uiso calc R 1 . .
C C28 1.3553(3) 0.6056(2) 1.13442(10) 0.0304(5) Uani d . 1 . .
H H28A 1.4171 0.6450 1.1611 0.036 Uiso calc R 1 . .
C C29 0.6784(3) 0.98590(17) 0.97157(10) 0.0263(5) Uani d . 1 . .
H H29A 0.7857 0.9975 0.9843 0.039 Uiso calc R 1 . .
H H29B 0.6224 1.0388 0.9856 0.039 Uiso calc R 1 . .
H H29C 0.6535 0.9888 0.9332 0.039 Uiso calc R 1 . .
C C30 0.3955(3) 0.64136(19) 0.93407(11) 0.0315(5) Uani d . 1 . .
H H30A 0.3917 0.5752 0.9513 0.047 Uiso calc R 1 . .
H H30B 0.4297 0.6314 0.9015 0.047 Uiso calc R 1 . .
H H30C 0.2956 0.6721 0.9262 0.047 Uiso calc R 1 . .
C C31 0.7495(3) 0.69928(19) 1.11128(10) 0.0336(5) Uani d . 1 . .
H H31A 0.7026 0.6341 1.1168 0.050 Uiso calc R 1 . .
H H31B 0.7352 0.7485 1.1380 0.050 Uiso calc R 1 . .
H H31C 0.8566 0.6887 1.1138 0.050 Uiso calc R 1 . .
Br Br1 0.03325(2) 0.815324(18) 0.928724(9) 0.02679(7) Uani d . 1 . .
Br Br2 0.59309(3) 0.572410(19) 0.692096(9) 0.03010(7) Uani d . 1 . .

loop_
_atom_site_aniso_label
_atom_site_aniso_U_11
_atom_site_aniso_U_22
_atom_site_aniso_U_33
_atom_site_aniso_U_12
_atom_site_aniso_U_13
_atom_site_aniso_U_23
N1 0.0227(9) 0.0246(9) 0.0250(9) 0.0029(7) 0.0060(7) -0.0007(7)
N2 0.0216(9) 0.0207(9) 0.0288(10) 0.0030(7) 0.0070(7) 0.0024(7)
N3 0.0271(9) 0.0217(9) 0.0264(10) 0.0038(7) 0.0100(7) 0.0010(8)
N4 0.0245(9) 0.0191(9) 0.0306(10) 0.0010(7) 0.0095(7) 0.0012(7)
C1 0.0230(12) 0.066(2) 0.0476(16) -0.0013(13) 0.0093(11) 0.0009(15)
C2 0.0332(15) 0.089(3) 0.060(2) -0.0205(16) 0.0208(14) 0.0009(19)
C3 0.0549(19) 0.0547(19) 0.0431(17) -0.0281(16) 0.0142(14) -0.0028(14)
C4 0.0529(17) 0.0309(14) 0.0354(14) -0.0077(12) 0.0111(12) -0.0017(11)
C5 0.0350(13) 0.0304(13) 0.0296(12) -0.0032(10) 0.0118(10) -0.0056(10)
C6 0.0244(11) 0.0336(13) 0.0242(11) -0.0037(9) 0.0050(9) -0.0073(9)
C7 0.0245(11) 0.0302(12) 0.0265(11) 0.0061(9) 0.0071(9) -0.0041(9)
C8 0.0279(11) 0.0306(13) 0.0274(12) -0.0010(9) 0.0025(9) -0.0031(10)
C9 0.0224(11) 0.0298(12) 0.0361(13) -0.0006(9) 0.0038(9) -0.0004(10)
C10 0.0224(10) 0.0192(10) 0.0234(10) 0.0019(8) 0.0055(8) 0.0009(8)
C11 0.0228(10) 0.0236(11) 0.0307(12) 0.0053(8) 0.0119(9) 0.0026(9)
C12 0.0235(10) 0.0201(10) 0.0281(11) 0.0066(8) 0.0140(8) 0.0039(9)
C13 0.0243(10) 0.0171(10) 0.0311(12) 0.0048(8) 0.0167(9) 0.0025(8)
C14 0.0226(10) 0.0220(11) 0.0304(12) 0.0052(8) 0.0149(9) 0.0035(9)
C15 0.0272(11) 0.0234(11) 0.0316(12) 0.0078(9) 0.0152(9) 0.0069(9)
C16 0.0326(12) 0.0173(11) 0.0361(13) 0.0053(9) 0.0171(10) 0.0052(9)
C17 0.0248(10) 0.0186(10) 0.0356(12) 0.0029(8) 0.0160(9) 0.0003(9)
C18 0.0278(11) 0.0222(11) 0.0339(12) 0.0064(9) 0.0136(9) 0.0017(9)
C19 0.0256(11) 0.0205(11) 0.0267(11) 0.0010(8) 0.0102(9) 0.0015(8)
C20 0.0388(13) 0.0311(13) 0.0274(12) 0.0054(10) 0.0089(10) -0.0037(10)
C21 0.0336(13) 0.0279(13) 0.0314(13) 0.0051(10) 0.0032(10) -0.0044(10)
C22 0.0230(10) 0.0221(11) 0.0386(13) 0.0011(8) 0.0138(9) 0.0012(9)
C23 0.0212(10) 0.0224(11) 0.0296(11) 0.0034(8) 0.0106(8) 0.0024(9)
C24 0.0291(12) 0.0268(12) 0.0345(13) 0.0019(9) 0.0031(10) 0.0031(10)
C25 0.0333(13) 0.0279(13) 0.0540(17) -0.0006(10) 0.0022(12) -0.0048(12)
C26 0.0368(14) 0.0186(12) 0.0631(19) 0.0061(10) 0.0175(13) 0.0087(11)
C27 0.0382(14) 0.0359(14) 0.0366(14) 0.0139(11) 0.0142(11) 0.0137(11)
C28 0.0283(12) 0.0329(13) 0.0304(12) 0.0089(10) 0.0074(9) -0.0010(10)
C29 0.0306(11) 0.0195(11) 0.0322(12) 0.0034(9) 0.0143(9) 0.0045(9)
C30 0.0342(13) 0.0211(11) 0.0415(14) 0.0000(10) 0.0135(11) -0.0001(10)
C31 0.0408(14) 0.0254(12) 0.0356(14) 0.0047(10) 0.0100(11) 0.0089(10)
Br1 0.02077(11) 0.03140(13) 0.02841(12) 0.00005(9) 0.00584(8) 0.00150(9)
Br2 0.03523(13) 0.02893(13) 0.02839(13) -0.00436(9) 0.01185(9) -0.00585(9)

loop_
_atom_type_symbol
_atom_type_description
_atom_type_scat_dispersion_real
_atom_type_scat_dispersion_imag
_atom_type_scat_source
C C 0.0033 0.0016 'International Tables Vol C Tables 4.2.6.8 and 6.1.1.4'
H H 0.0000 0.0000 'International Tables Vol C Tables 4.2.6.8 and 6.1.1.4'
N N 0.0061 0.0033 'International Tables Vol C Tables 4.2.6.8 and 6.1.1.4'
Br Br -0.2901 2.4595 'International Tables Vol C Tables 4.2.6.8 and 6.1.1.4'

loop_
_geom_angle_atom_site_label_1
_geom_angle_atom_site_label_2
_geom_angle_atom_site_label_3
_geom_angle_site_symmetry_1
_geom_angle_site_symmetry_3
_geom_angle
_geom_angle_publ_flag
C10 N1 C8 . . 109.14(18) ?
C10 N1 C7 . . 124.97(19) ?
C8 N1 C7 . . 125.85(19) ?
C10 N2 C9 . . 108.90(18) ?
C10 N2 C11 . . 125.60(19) ?
C9 N2 C11 . . 125.44(19) ?
C19 N3 C20 . . 109.00(19) ?
C19 N3 C18 . . 126.1(2) ?
C20 N3 C18 . . 124.88(19) ?
C19 N4 C21 . . 109.05(19) ?
C19 N4 C22 . . 124.8(2) ?
C21 N4 C22 . . 125.9(2) ?
C2 C1 C6 . . 120.8(3) ?
C2 C1 H1A . . 119.6 ?
C6 C1 H1A . . 119.6 ?
C3 C2 C1 . . 120.4(3) ?
C3 C2 H2A . . 119.8 ?
C1 C2 H2A . . 119.8 ?
C4 C3 C2 . . 119.0(3) ?
C4 C3 H3A . . 120.5 ?
C2 C3 H3A . . 120.5 ?
C3 C4 C5 . . 120.9(3) ?
C3 C4 H4A . . 119.6 ?
C5 C4 H4A . . 119.6 ?
C6 C5 C4 . . 120.4(2) ?
C6 C5 H5A . . 119.8 ?
C4 C5 H5A . . 119.8 ?
C5 C6 C1 . . 118.7(2) ?
C5 C6 C7 . . 123.8(2) ?
C1 C6 C7 . . 117.5(2) ?
N1 C7 C6 . . 113.04(19) ?
N1 C7 H7A . . 109.0 ?
C6 C7 H7A . . 109.0 ?
N1 C7 H7B . . 109.0 ?
C6 C7 H7B . . 109.0 ?
H7A C7 H7B . . 107.8 ?
C9 C8 N1 . . 106.7(2) ?
C9 C8 H8A . . 126.6 ?
N1 C8 H8A . . 126.6 ?
C8 C9 N2 . . 107.3(2) ?
C8 C9 H9A . . 126.3 ?
N2 C9 H9A . . 126.3 ?
N1 C10 N2 . . 107.92(19) ?
N1 C10 H10A . . 126.0 ?
N2 C10 H10A . . 126.0 ?
N2 C11 C12 . . 112.17(17) ?
N2 C11 H11A . . 109.2 ?
C12 C11 H11A . . 109.2 ?
N2 C11 H11B . . 109.2 ?
C12 C11 H11B . . 109.2 ?
H11A C11 H11B . . 107.9 ?
C13 C12 C17 . . 120.6(2) ?
C13 C12 C11 . . 120.90(19) ?
C17 C12 C11 . . 118.5(2) ?
C12 C13 C14 . . 119.6(2) ?
C12 C13 C29 . . 120.7(2) ?
C14 C13 C29 . . 119.7(2) ?
C13 C14 C15 . . 119.9(2) ?
C13 C14 C18 . . 120.7(2) ?
C15 C14 C18 . . 119.2(2) ?
C16 C15 C14 . . 118.6(2) ?
C16 C15 C31 . . 119.7(2) ?
C14 C15 C31 . . 121.7(2) ?
C17 C16 C15 . . 122.8(2) ?
C17 C16 H16A . . 118.6 ?
C15 C16 H16A . . 118.6 ?
C16 C17 C12 . . 118.1(2) ?
C16 C17 C30 . . 120.1(2) ?
C12 C17 C30 . . 121.8(2) ?
N3 C18 C14 . . 113.49(18) ?
N3 C18 H18A . . 108.9 ?
C14 C18 H18A . . 108.9 ?
N3 C18 H18B . . 108.9 ?
C14 C18 H18B . . 108.9 ?
H18A C18 H18B . . 107.7 ?
N4 C19 N3 . . 108.0(2) ?
N4 C19 H19A . . 126.0 ?
N3 C19 H19A . . 126.0 ?
C21 C20 N3 . . 107.3(2) ?
C21 C20 H20A . . 126.3 ?
N3 C20 H20A . . 126.3 ?
C20 C21 N4 . . 106.6(2) ?
C20 C21 H21A . . 126.7 ?
N4 C21 H21A . . 126.7 ?
N4 C22 C23 . . 110.43(17) ?
N4 C22 H22A . . 109.6 ?
C23 C22 H22A . . 109.6 ?
N4 C22 H22B . . 109.6 ?
C23 C22 H22B . . 109.6 ?
H22A C22 H22B . . 108.1 ?
C28 C23 C24 . . 119.5(2) ?
C28 C23 C22 . . 121.0(2) ?
C24 C23 C22 . . 119.5(2) ?
C25 C24 C23 . . 119.9(2) ?
C25 C24 H24A . . 120.0 ?
C23 C24 H24A . . 120.0 ?
C26 C25 C24 . . 120.2(3) ?
C26 C25 H25A . . 119.9 ?
C24 C25 H25A . . 119.9 ?
C25 C26 C27 . . 120.1(2) ?
C25 C26 H26A . . 119.9 ?
C27 C26 H26A . . 119.9 ?
C26 C27 C28 . . 119.8(2) ?
C26 C27 H27A . . 120.1 ?
C28 C27 H27A . . 120.1 ?
C23 C28 C27 . . 120.4(2) ?
C23 C28 H28A . . 119.8 ?
C27 C28 H28A . . 119.8 ?
C13 C29 H29A . . 109.5 ?
C13 C29 H29B . . 109.5 ?
H29A C29 H29B . . 109.5 ?
C13 C29 H29C . . 109.5 ?
H29A C29 H29C . . 109.5 ?
H29B C29 H29C . . 109.5 ?
C17 C30 H30A . . 109.5 ?
C17 C30 H30B . . 109.5 ?
H30A C30 H30B . . 109.5 ?
C17 C30 H30C . . 109.5 ?
H30A C30 H30C . . 109.5 ?
H30B C30 H30C . . 109.5 ?
C15 C31 H31A . . 109.5 ?
C15 C31 H31B . . 109.5 ?
H31A C31 H31B . . 109.5 ?
C15 C31 H31C . . 109.5 ?
H31A C31 H31C . . 109.5 ?
H31B C31 H31C . . 109.5 ?

loop_
_geom_bond_atom_site_label_1
_geom_bond_atom_site_label_2
_geom_bond_site_symmetry_2
_geom_bond_distance
_geom_bond_publ_flag
N1 C10 . 1.333(3) ?
N1 C8 . 1.376(3) ?
N1 C7 . 1.468(3) ?
N2 C10 . 1.337(3) ?
N2 C9 . 1.371(3) ?
N2 C11 . 1.474(3) ?
N3 C19 . 1.334(3) ?
N3 C20 . 1.371(3) ?
N3 C18 . 1.472(3) ?
N4 C19 . 1.330(3) ?
N4 C21 . 1.382(3) ?
N4 C22 . 1.479(3) ?
C1 C2 . 1.387(4) ?
C1 C6 . 1.391(3) ?
C1 H1A . 0.9300 ?
C2 C3 . 1.386(5) ?
C2 H2A . 0.9300 ?
C3 C4 . 1.380(4) ?
C3 H3A . 0.9300 ?
C4 C5 . 1.390(4) ?
C4 H4A . 0.9300 ?
C5 C6 . 1.385(3) ?
C5 H5A . 0.9300 ?
C6 C7 . 1.505(3) ?
C7 H7A . 0.9700 ?
C7 H7B . 0.9700 ?
C8 C9 . 1.355(3) ?
C8 H8A . 0.9300 ?
C9 H9A . 0.9300 ?
C10 H10A . 0.9300 ?
C11 C12 . 1.510(3) ?
C11 H11A . 0.9700 ?
C11 H11B . 0.9700 ?
C12 C13 . 1.402(3) ?
C12 C17 . 1.408(3) ?
C13 C14 . 1.402(3) ?
C13 C29 . 1.515(3) ?
C14 C15 . 1.412(3) ?
C14 C18 . 1.504(3) ?
C15 C16 . 1.387(4) ?
C15 C31 . 1.507(3) ?
C16 C17 . 1.385(3) ?
C16 H16A . 0.9300 ?
C17 C30 . 1.506(3) ?
C18 H18A . 0.9700 ?
C18 H18B . 0.9700 ?
C19 H19A . 0.9300 ?
C20 C21 . 1.352(3) ?
C20 H20A . 0.9300 ?
C21 H21A . 0.9300 ?
C22 C23 . 1.514(3) ?
C22 H22A . 0.9700 ?
C22 H22B . 0.9700 ?
C23 C28 . 1.384(3) ?
C23 C24 . 1.388(3) ?
C24 C25 . 1.385(3) ?
C24 H24A . 0.9300 ?
C25 C26 . 1.379(4) ?
C25 H25A . 0.9300 ?
C26 C27 . 1.380(4) ?
C26 H26A . 0.9300 ?
C27 C28 . 1.384(4) ?
C27 H27A . 0.9300 ?
C28 H28A . 0.9300 ?
C29 H29A . 0.9600 ?
C29 H29B . 0.9600 ?
C29 H29C . 0.9600 ?
C30 H30A . 0.9600 ?
C30 H30B . 0.9600 ?
C30 H30C . 0.9600 ?
C31 H31A . 0.9600 ?
C31 H31B . 0.9600 ?
C31 H31C . 0.9600 ?

loop_
_geom_hbond_atom_site_label_D
_geom_hbond_atom_site_label_H
_geom_hbond_atom_site_label_A
_geom_hbond_site_symmetry_A
_geom_hbond_distance_DH
_geom_hbond_distance_HA
_geom_hbond_distance_DA
_geom_hbond_angle_DHA
_geom_hbond_publ_flag
C7 H7A Br2 . 0.97 2.90 3.754(2) 147 yes
C7 H7B Br1 1_655 0.97 2.92 3.787(2) 149 yes
C8 H8A Br2 . 0.93 2.81 3.496(3) 132 yes
C10 H10A Br1 1_655 0.93 2.74 3.565(2) 148 yes
C18 H18B Br2 4_576 0.97 2.74 3.702(2) 172 yes
C19 H19A Br1 1_655 0.93 2.74 3.553(2) 147 yes
C21 H21A Br2 4_676 0.93 2.83 3.603(3) 141 yes

loop_
_geom_torsion_atom_site_label_1
_geom_torsion_atom_site_label_2
_geom_torsion_atom_site_label_3
_geom_torsion_atom_site_label_4
_geom_torsion_site_symmetry_1
_geom_torsion_site_symmetry_2
_geom_torsion_site_symmetry_3
_geom_torsion_site_symmetry_4
_geom_torsion
_geom_torsion_publ_flag
C6 C1 C2 C3 . . . . -0.7(5) ?
C1 C2 C3 C4 . . . . 0.7(5) ?
C2 C3 C4 C5 . . . . 0.2(4) ?
C3 C4 C5 C6 . . . . -1.0(4) ?
C4 C5 C6 C1 . . . . 0.9(4) ?
C4 C5 C6 C7 . . . . -178.8(2) ?
C2 C1 C6 C5 . . . . -0.1(4) ?
C2 C1 C6 C7 . . . . 179.7(3) ?
C10 N1 C7 C6 . . . . -96.1(3) ?
C8 N1 C7 C6 . . . . 81.5(3) ?
C5 C6 C7 N1 . . . . -6.2(3) ?
C1 C6 C7 N1 . . . . 174.1(2) ?
C10 N1 C8 C9 . . . . 0.2(3) ?
C7 N1 C8 C9 . . . . -177.8(2) ?
N1 C8 C9 N2 . . . . -1.0(3) ?
C10 N2 C9 C8 . . . . 1.6(3) ?
C11 N2 C9 C8 . . . . 179.0(2) ?
C8 N1 C10 N2 . . . . 0.8(2) ?
C7 N1 C10 N2 . . . . 178.76(19) ?
C9 N2 C10 N1 . . . . -1.5(2) ?
C11 N2 C10 N1 . . . . -178.90(19) ?
C10 N2 C11 C12 . . . . -42.9(3) ?
C9 N2 C11 C12 . . . . 140.1(2) ?
N2 C11 C12 C13 . . . . 101.9(2) ?
N2 C11 C12 C17 . . . . -80.3(2) ?
C17 C12 C13 C14 . . . . -6.5(3) ?
C11 C12 C13 C14 . . . . 171.21(18) ?
C17 C12 C13 C29 . . . . 173.11(18) ?
C11 C12 C13 C29 . . . . -9.2(3) ?
C12 C13 C14 C15 . . . . 5.7(3) ?
C29 C13 C14 C15 . . . . -173.94(18) ?
C12 C13 C14 C18 . . . . -169.92(18) ?
C29 C13 C14 C18 . . . . 10.4(3) ?
C13 C14 C15 C16 . . . . -1.0(3) ?
C18 C14 C15 C16 . . . . 174.71(19) ?
C13 C14 C15 C31 . . . . 179.4(2) ?
C18 C14 C15 C31 . . . . -5.0(3) ?
C14 C15 C16 C17 . . . . -3.1(3) ?
C31 C15 C16 C17 . . . . 176.5(2) ?
C15 C16 C17 C12 . . . . 2.4(3) ?
C15 C16 C17 C30 . . . . -177.1(2) ?
C13 C12 C17 C16 . . . . 2.5(3) ?
C11 C12 C17 C16 . . . . -175.25(18) ?
C13 C12 C17 C30 . . . . -178.02(19) ?
C11 C12 C17 C30 . . . . 4.2(3) ?
C19 N3 C18 C14 . . . . 30.3(3) ?
C20 N3 C18 C14 . . . . -152.4(2) ?
C13 C14 C18 N3 . . . . -116.1(2) ?
C15 C14 C18 N3 . . . . 68.3(3) ?
C21 N4 C19 N3 . . . . -0.3(3) ?
C22 N4 C19 N3 . . . . 174.75(19) ?
C20 N3 C19 N4 . . . . 0.5(3) ?
C18 N3 C19 N4 . . . . 178.19(19) ?
C19 N3 C20 C21 . . . . -0.6(3) ?
C18 N3 C20 C21 . . . . -178.2(2) ?
N3 C20 C21 N4 . . . . 0.4(3) ?
C19 N4 C21 C20 . . . . 0.0(3) ?
C22 N4 C21 C20 . . . . -175.0(2) ?
C19 N4 C22 C23 . . . . -79.9(3) ?
C21 N4 C22 C23 . . . . 94.4(3) ?
N4 C22 C23 C28 . . . . -88.0(3) ?
N4 C22 C23 C24 . . . . 89.8(3) ?
C28 C23 C24 C25 . . . . 1.2(3) ?
C22 C23 C24 C25 . . . . -176.7(2) ?
C23 C24 C25 C26 . . . . 1.2(4) ?
C24 C25 C26 C27 . . . . -2.7(4) ?
C25 C26 C27 C28 . . . . 1.8(4) ?
C24 C23 C28 C27 . . . . -2.1(3) ?
C22 C23 C28 C27 . . . . 175.7(2) ?
C26 C27 C28 C23 . . . . 0.6(4) ?

loop_
_cod_related_entry_id
_cod_related_entry_database
_cod_related_entry_code
1 ChemSpider 30656557
